data_4340420
loop_
_publ_author_name
'Mokuolu, Q. Folshade'
'Kilner, Colin A.'
'Barrett, Simon A.'
'McGowan, Patrick C.'
'Halcrow, Malcolm A.'

_publ_section_title
;
 An unusual zinc-promoted decomposition of a bis(2-{pyrid-2-yl}ethyl)amine
 derivative.
;
_journal_issue 12
_journal_name_full 'Inorganic chemistry'
_journal_page_first 4136
_journal_page_last 4138
_journal_paper_doi 10.1021/ic050270o
_journal_volume 44
_journal_year 2005
_chemical_formula_moiety 'C25 H27 Br2 Fe N3 Zn'
_chemical_formula_sum 'C25 H27 Br2 Fe N3 Zn'
_chemical_formula_weight 650.54
_chemical_name_systematic
; 
Dibromo[bis(2-{pyrid-2-yl}ethyl)(ferrocenylmethyl)amine]zinc(II)
(compound 1)
;
_space_group_IT_number 2
_symmetry_cell_setting triclinic
_symmetry_space_group_name_Hall '-P 1'
_symmetry_space_group_name_H-M 'P -1'
_atom_sites_solution_hydrogens geom
_atom_sites_solution_primary direct
_atom_sites_solution_secondary difmap
_audit_creation_method SHELXL-97
_cell_angle_alpha 80.5083(7)
_cell_angle_beta 68.8471(8)
_cell_angle_gamma 65.4733(12)
_cell_formula_units_Z 2
_cell_length_a 9.9561(1)
_cell_length_b 10.6447(2)
_cell_length_c 13.3663(3)
_cell_measurement_reflns_used 24378
_cell_measurement_temperature 150(2)
_cell_measurement_theta_max 27.46
_cell_measurement_theta_min 2.41
_cell_volume 1201.71(4)
_computing_cell_refinement 'DENZO-SMN (Otwinowski & Minor, 1997)'
_computing_data_collection 'COLLECT (Nonius, 1999)'
_computing_data_reduction 'DENZO-SMN (Otwinowski & Minor, 1997)'
_computing_molecular_graphics 'ORTEX (McArdle, 1995)'
_computing_publication_material 'local program'
_computing_structure_refinement 'SHELXL-97 (Sheldrick, 1997)'
_computing_structure_solution 'SHELXS-97 (Sheldrick, 1990)'
_diffrn_ambient_temperature 150(2)
_diffrn_detector_area_resol_mean 9.091
_diffrn_measured_fraction_theta_full 0.998
_diffrn_measured_fraction_theta_max 0.998
_diffrn_measurement_device_type 'Nonius KappaCCD area detector diffractometer'
_diffrn_measurement_method '\f and \w scans'
_diffrn_radiation_monochromator graphite
_diffrn_radiation_source 'fine-focus sealed tube'
_diffrn_radiation_type MoK\a
_diffrn_radiation_wavelength 0.71073
_diffrn_reflns_av_R_equivalents 0.1570
_diffrn_reflns_av_sigmaI/netI 0.0883
_diffrn_reflns_limit_h_max 12
_diffrn_reflns_limit_h_min -12
_diffrn_reflns_limit_k_max 13
_diffrn_reflns_limit_k_min -13
_diffrn_reflns_limit_l_max 17
_diffrn_reflns_limit_l_min -17
_diffrn_reflns_number 24378
_diffrn_reflns_theta_full 27.46
_diffrn_reflns_theta_max 27.46
_diffrn_reflns_theta_min 2.41
_exptl_absorpt_coefficient_mu 4.945
_exptl_absorpt_correction_T_max 0.487
_exptl_absorpt_correction_T_min 0.256
_exptl_absorpt_correction_type multi-scan
_exptl_absorpt_process_details
;
 Using multiple and symmetry-related data measurements via the program SORTAV
 See R.H. Blessing, Acta Cryst (1995), A51, 33-38 
;
_exptl_crystal_colour Orange
_exptl_crystal_density_diffrn 1.798
_exptl_crystal_density_method 'not measured'
_exptl_crystal_description 'Rectangular prism'
_exptl_crystal_F_000 648
_exptl_crystal_size_max 0.38
_exptl_crystal_size_mid 0.31
_exptl_crystal_size_min 0.17
_refine_diff_density_max 0.684
_refine_diff_density_min -1.060
_refine_diff_density_rms 0.163
_refine_ls_extinction_method none
_refine_ls_goodness_of_fit_ref 1.034
_refine_ls_hydrogen_treatment constr
_refine_ls_matrix_type full
_refine_ls_number_parameters 316
_refine_ls_number_reflns 5483
_refine_ls_number_restraints 26
_refine_ls_restrained_S_all 1.036
_refine_ls_R_factor_all 0.0626
_refine_ls_R_factor_gt 0.0473
_refine_ls_shift/su_max 0.001
_refine_ls_shift/su_mean 0.000
_refine_ls_structure_factor_coef Fsqd
_refine_ls_weighting_details 'calc w=1/[\s^2^(Fo^2^)+(0.0444P)^2^+0.5280P] where P=(Fo^2^+2Fc^2^)/3'
_refine_ls_weighting_scheme calc
_refine_ls_wR_factor_gt 0.1069
_refine_ls_wR_factor_ref 0.1166
_reflns_number_gt 4343
_reflns_number_total 5483
_reflns_threshold_expression >2sigma(I)
_cod_data_source_file ic050270osi20050221_075532.cif
_cod_data_source_block c:\datasets\leeds\smznbr02\smznbr02
_cod_depositor_comments
;
The following automatic conversions were performed:

'_symmetry_cell_setting' value 'Triclinic' changed to 'triclinic'
according to
/usr/data/users/saulius/automatic-downloads/retrospective/ACS/lib/dictionaries/cif_core.dic
dictionary named 'cif_core.dic' version 2.4.2 from 2011-04-26.

Automatic conversion script
Id: cif_fix_values 2281 2013-09-26 08:29:07Z andrius 
;
_cod_database_code 4340420

loop_
_symmetry_equiv_pos_as_xyz
'x, y, z'
'-x, -y, -z'

loop_
_atom_site_label
_atom_site_type_symbol
_atom_site_fract_x
_atom_site_fract_y
_atom_site_fract_z
_atom_site_U_iso_or_equiv
_atom_site_adp_type
_atom_site_occupancy
_atom_site_symmetry_multiplicity
_atom_site_calc_flag
_atom_site_refinement_flags
_atom_site_disorder_assembly
_atom_site_disorder_group
Zn1 Zn 0.89635(5) 0.17288(4) 0.67674(3) 0.03170(13) Uani 1 1 d . . .
Br2 Br 0.73851(5) 0.38749(4) 0.76877(3) 0.04135(13) Uani 1 1 d . . .
Br3 Br 0.77543(5) 0.11319(4) 0.57749(3) 0.03760(12) Uani 1 1 d . . .
N4 N 0.9844(4) 0.0289(3) 0.7861(2) 0.0306(6) Uani 1 1 d . . .
C5 C 1.1247(5) 0.0501(4) 0.7847(3) 0.0382(9) Uani 1 1 d . . .
H5A H 1.1674 -0.0127 0.8390 0.046 Uiso 1 1 calc R . .
H5B H 1.0913 0.1460 0.8061 0.046 Uiso 1 1 calc R . .
C6 C 1.2559(5) 0.0246(5) 0.6755(3) 0.0447(10) Uani 1 1 d . . .
H6A H 1.3557 0.0013 0.6881 0.054 Uiso 1 1 calc R . .
H6B H 1.2648 -0.0568 0.6430 0.054 Uiso 1 1 calc R . .
C7 C 1.2352(5) 0.1425(4) 0.5965(3) 0.0369(8) Uani 1 1 d . . .
N8 N 1.0946(4) 0.2049(3) 0.5815(3) 0.0353(7) Uani 1 1 d . . .
C9 C 1.0767(5) 0.3066(4) 0.5075(3) 0.0410(9) Uani 1 1 d . . .
H9 H 0.9780 0.3500 0.4968 0.049 Uiso 1 1 calc R . .
C10 C 1.1922(6) 0.3514(4) 0.4467(3) 0.0487(11) Uani 1 1 d . . .
H10 H 1.1745 0.4232 0.3946 0.058 Uiso 1 1 calc R . .
C11 C 1.3352(6) 0.2900(4) 0.4628(3) 0.0466(11) Uani 1 1 d . . .
H11 H 1.4174 0.3198 0.4224 0.056 Uiso 1 1 calc R . .
C12 C 1.3576(5) 0.1851(4) 0.5380(3) 0.0447(10) Uani 1 1 d . . .
H12 H 1.4553 0.1421 0.5502 0.054 Uiso 1 1 calc R . .
C13 C 0.8706(4) 0.0584(3) 0.8972(3) 0.0304(7) Uani 1 1 d . B .
H13A H 0.8516 0.1511 0.9176 0.036 Uiso 1 1 calc R . .
H13B H 0.9167 -0.0100 0.9477 0.036 Uiso 1 1 calc R . .
C14 C 0.7160(4) 0.0532(4) 0.9077(3) 0.0328(8) Uani 1 1 d D . .
H14A H 0.6742 0.1158 0.8531 0.039 Uiso 1 1 calc R A 1
H14B H 0.7337 -0.0417 0.8935 0.039 Uiso 1 1 calc R A 1
C15A C 0.5983(8) 0.0944(7) 1.0166(5) 0.0257(19) Uani 0.70 1 d PD B 1
N16A N 0.6071(6) -0.0125(6) 1.0899(4) 0.0313(11) Uani 0.70 1 d PD B 1
C17A C 0.5010(6) 0.0132(6) 1.1890(4) 0.0383(13) Uani 0.70 1 d PD B 1
H17A H 0.5052 -0.0603 1.2404 0.046 Uiso 0.70 1 calc PR B 1
C18A C 0.3859(7) 0.1431(6) 1.2184(4) 0.0448(16) Uani 0.70 1 d PD B 1
H18A H 0.3119 0.1576 1.2887 0.054 Uiso 0.70 1 calc PR B 1
C19A C 0.3792(8) 0.2506(6) 1.1458(6) 0.0510(18) Uani 0.70 1 d PD B 1
H19A H 0.3025 0.3408 1.1652 0.061 Uiso 0.70 1 calc PR B 1
C20A C 0.4872(7) 0.2246(6) 1.0434(6) 0.0412(15) Uani 0.70 1 d PD B 1
H20A H 0.4841 0.2975 0.9915 0.049 Uiso 0.70 1 calc PR B 1
C15B C 0.591(3) 0.115(2) 1.0087(13) 0.061(10) Uiso 0.30 1 d PD B 2
N16B N 0.5736(17) 0.0360(11) 1.1008(11) 0.043(5) Uiso 0.30 1 d PD B 2
C17B C 0.4527(17) 0.0924(14) 1.1916(9) 0.037(4) Uiso 0.30 1 d PD B 2
H17B H 0.4400 0.0383 1.2558 0.044 Uiso 0.30 1 calc PR B 2
C18B C 0.3497(16) 0.2263(14) 1.1908(9) 0.039(4) Uiso 0.30 1 d PD B 2
H18B H 0.2658 0.2645 1.2542 0.047 Uiso 0.30 1 calc PR B 2
C19B C 0.3672(16) 0.3054(12) 1.0989(10) 0.046(4) Uiso 0.30 1 d PD B 2
H19B H 0.2982 0.3994 1.0991 0.056 Uiso 0.30 1 calc PR B 2
C20B C 0.486(2) 0.2480(14) 1.0063(10) 0.044(5) Uiso 0.30 1 d PD B 2
H20B H 0.4943 0.3001 0.9410 0.052 Uiso 0.30 1 calc PR B 2
C21 C 1.0296(4) -0.1181(3) 0.7559(3) 0.0318(8) Uani 1 1 d . . .
H21A H 0.9354 -0.1281 0.7552 0.038 Uiso 1 1 calc R . .
H21B H 1.1053 -0.1344 0.6822 0.038 Uiso 1 1 calc R . .
Fe22 Fe 1.20186(7) -0.43459(5) 0.80340(5) 0.03487(15) Uani 1 1 d . . .
C23 C 1.1003(5) -0.2274(4) 0.8298(3) 0.0322(8) Uani 1 1 d . . .
C24 C 1.0192(5) -0.2970(4) 0.9142(3) 0.0362(8) Uani 1 1 d . . .
H24 H 0.9119 -0.2816 0.9342 0.043 Uiso 1 1 calc R . .
C25 C 1.1293(5) -0.3946(4) 0.9635(3) 0.0395(9) Uani 1 1 d . . .
H25 H 1.1072 -0.4551 1.0221 0.047 Uiso 1 1 calc R . .
C26 C 1.2754(5) -0.3851(4) 0.9103(3) 0.0405(9) Uani 1 1 d . . .
H26 H 1.3687 -0.4385 0.9267 0.049 Uiso 1 1 calc R . .
C27 C 1.2599(5) -0.2821(4) 0.8276(3) 0.0354(8) Uani 1 1 d . . .
H27 H 1.3404 -0.2545 0.7796 0.043 Uiso 1 1 calc R . .
C28 C 1.2109(11) -0.4645(6) 0.6555(5) 0.086(2) Uani 1 1 d . . .
H28 H 1.1750 -0.3929 0.6072 0.104 Uiso 1 1 calc R . .
C29 C 1.1217(6) -0.5323(7) 0.7353(7) 0.088(3) Uani 1 1 d . . .
H29 H 1.0147 -0.5145 0.7500 0.106 Uiso 1 1 calc R . .
C30 C 1.2199(7) -0.6283(5) 0.7869(4) 0.0621(14) Uani 1 1 d . . .
H30 H 1.1925 -0.6885 0.8441 0.074 Uiso 1 1 calc R . .
C31 C 1.3635(6) -0.6215(5) 0.7411(5) 0.0592(13) Uani 1 1 d . . .
H31 H 1.4528 -0.6773 0.7615 0.071 Uiso 1 1 calc R . .
C32 C 1.3600(8) -0.5242(6) 0.6626(5) 0.0705(17) Uani 1 1 d . . .
H32 H 1.4457 -0.5004 0.6194 0.085 Uiso 1 1 calc R . .

loop_
_atom_site_aniso_label
_atom_site_aniso_U_11
_atom_site_aniso_U_22
_atom_site_aniso_U_33
_atom_site_aniso_U_23
_atom_site_aniso_U_13
_atom_site_aniso_U_12
Zn1 0.0331(3) 0.0302(2) 0.0345(2) 0.00430(17) -0.0167(2) -0.01171(19)
Br2 0.0435(3) 0.0294(2) 0.0489(2) 0.00190(16) -0.0140(2) -0.01388(18)
Br3 0.0331(2) 0.0489(2) 0.0339(2) -0.00563(16) -0.01374(17) -0.01458(18)
N4 0.0312(17) 0.0287(15) 0.0350(16) 0.0023(12) -0.0161(14) -0.0112(13)
C5 0.041(2) 0.046(2) 0.039(2) 0.0079(17) -0.0225(19) -0.0230(19)
C6 0.028(2) 0.058(3) 0.047(2) 0.0138(19) -0.0171(19) -0.0157(19)
C7 0.035(2) 0.042(2) 0.034(2) -0.0014(16) -0.0107(17) -0.0160(18)
N8 0.0420(19) 0.0318(16) 0.0330(16) 0.0015(13) -0.0146(15) -0.0139(15)
C9 0.050(3) 0.033(2) 0.032(2) 0.0016(15) -0.0119(19) -0.0102(18)
C10 0.066(3) 0.034(2) 0.035(2) -0.0009(16) -0.004(2) -0.019(2)
C11 0.059(3) 0.042(2) 0.035(2) -0.0074(17) 0.002(2) -0.029(2)
C12 0.043(2) 0.051(2) 0.043(2) -0.0080(19) -0.009(2) -0.023(2)
C13 0.034(2) 0.0275(17) 0.0308(18) -0.0012(14) -0.0144(16) -0.0094(15)
C14 0.031(2) 0.0351(19) 0.0350(19) -0.0036(15) -0.0127(16) -0.0124(16)
C15A 0.027(3) 0.032(3) 0.029(3) -0.003(2) -0.013(2) -0.018(2)
N16A 0.029(3) 0.038(3) 0.033(3) 0.001(2) -0.015(2) -0.015(3)
C17A 0.041(3) 0.051(4) 0.031(3) -0.005(2) -0.010(3) -0.025(3)
C18A 0.037(4) 0.055(4) 0.047(4) -0.026(3) -0.004(3) -0.021(3)
C19A 0.051(4) 0.041(4) 0.061(5) -0.018(4) -0.011(4) -0.018(3)
C20A 0.042(4) 0.027(3) 0.054(4) -0.009(3) -0.017(3) -0.009(3)
C21 0.032(2) 0.0294(18) 0.0326(18) -0.0022(14) -0.0145(16) -0.0063(15)
Fe22 0.0336(3) 0.0306(3) 0.0402(3) -0.0051(2) -0.0157(3) -0.0075(2)
C23 0.037(2) 0.0283(17) 0.0331(18) -0.0014(14) -0.0164(17) -0.0096(16)
C24 0.037(2) 0.0317(19) 0.039(2) -0.0004(16) -0.0118(17) -0.0127(17)
C25 0.053(3) 0.0305(19) 0.037(2) 0.0026(15) -0.0209(19) -0.0136(18)
C26 0.046(2) 0.0296(19) 0.049(2) 0.0026(16) -0.025(2) -0.0109(18)
C27 0.037(2) 0.0299(18) 0.043(2) 0.0023(15) -0.0205(18) -0.0109(16)
C28 0.147(7) 0.049(3) 0.071(4) -0.016(3) -0.072(5) -0.008(4)
C29 0.037(3) 0.094(5) 0.139(6) -0.084(5) -0.028(4) -0.001(3)
C30 0.074(4) 0.046(3) 0.062(3) -0.024(2) -0.004(3) -0.027(3)
C31 0.049(3) 0.049(3) 0.074(4) -0.023(3) -0.021(3) -0.003(2)
C32 0.076(4) 0.078(4) 0.057(3) -0.033(3) 0.006(3) -0.042(3)

loop_
_atom_type_symbol
_atom_type_description
_atom_type_scat_dispersion_real
_atom_type_scat_dispersion_imag
_atom_type_scat_source
C C 0.0033 0.0016 'International Tables Vol C Tables 4.2.6.8 and 6.1.1.4'
H H 0.0000 0.0000 'International Tables Vol C Tables 4.2.6.8 and 6.1.1.4'
N N 0.0061 0.0033 'International Tables Vol C Tables 4.2.6.8 and 6.1.1.4'
Br Br -0.2901 2.4595 'International Tables Vol C Tables 4.2.6.8 and 6.1.1.4'
Fe Fe 0.3463 0.8444 'International Tables Vol C Tables 4.2.6.8 and 6.1.1.4'
Zn Zn 0.2839 1.4301 'International Tables Vol C Tables 4.2.6.8 and 6.1.1.4'

loop_
_geom_angle_atom_site_label_1
_geom_angle_atom_site_label_2
_geom_angle_atom_site_label_3
_geom_angle
N8 Zn1 N4 99.97(12)
N8 Zn1 Br3 113.16(9)
N4 Zn1 Br3 118.42(8)
N8 Zn1 Br2 102.30(8)
N4 Zn1 Br2 106.90(8)
Br3 Zn1 Br2 114.05(2)
C13 N4 C5 107.0(3)
C13 N4 C21 110.7(3)
C5 N4 C21 110.5(3)
C13 N4 Zn1 110.8(2)
C5 N4 Zn1 105.6(2)
C21 N4 Zn1 112.0(2)
N4 C5 C6 114.5(3)
C7 C6 C5 115.5(4)
N8 C7 C12 120.8(4)
N8 C7 C6 117.7(3)
C12 C7 C6 121.5(4)
C9 N8 C7 118.2(4)
C9 N8 Zn1 116.6(3)
C7 N8 Zn1 124.8(3)
N8 C9 C10 123.8(4)
C9 C10 C11 118.4(4)
C12 C11 C10 119.3(4)
C11 C12 C7 119.4(4)
N4 C13 C14 112.6(3)
C15B C14 C13 112.8(18)
C15A C14 C13 112.3(5)
N16A C15A C20A 121.2(5)
N16A C15A C14 113.7(5)
C20A C15A C14 125.0(6)
C17A N16A C15A 118.0(5)
N16A C17A C18A 122.2(5)
C19A C18A C17A 119.7(5)
C18A C19A C20A 118.4(5)
C15A C20A C19A 120.4(5)
N16B C15B C20B 120.4(7)
N16B C15B C14 120.4(10)
C20B C15B C14 119.0(10)
C17B N16B C15B 119.4(7)
N16B C17B C18B 120.5(7)
C17B C18B C19B 120.3(7)
C18B C19B C20B 119.6(7)
C15B C20B C19B 119.7(7)
C23 C21 N4 114.5(3)
C29 Fe22 C28 41.4(3)
C29 Fe22 C32 67.4(2)
C28 Fe22 C32 40.0(3)
C29 Fe22 C30 39.8(3)
C28 Fe22 C30 67.7(2)
C32 Fe22 C30 66.2(2)
C29 Fe22 C23 123.4(2)
C28 Fe22 C23 108.11(19)
C32 Fe22 C23 124.9(2)
C30 Fe22 C23 158.9(2)
C29 Fe22 C27 157.8(3)
C28 Fe22 C27 120.1(2)
C32 Fe22 C27 106.49(19)
C30 Fe22 C27 159.2(2)
C23 Fe22 C27 41.29(15)
C29 Fe22 C31 66.2(2)
C28 Fe22 C31 66.3(2)
C32 Fe22 C31 38.6(2)
C30 Fe22 C31 39.1(2)
C23 Fe22 C31 160.0(2)
C27 Fe22 C31 123.18(18)
C29 Fe22 C26 161.0(3)
C28 Fe22 C26 154.6(3)
C32 Fe22 C26 119.7(2)
C30 Fe22 C26 124.0(2)
C23 Fe22 C26 68.96(15)
C27 Fe22 C26 40.86(15)
C31 Fe22 C26 107.36(19)
C29 Fe22 C24 110.11(19)
C28 Fe22 C24 126.7(2)
C32 Fe22 C24 162.6(2)
C30 Fe22 C24 123.80(18)
C23 Fe22 C24 40.86(15)
C27 Fe22 C24 68.96(15)
C31 Fe22 C24 157.8(2)
C26 Fe22 C24 68.59(17)
C29 Fe22 C25 126.3(3)
C28 Fe22 C25 164.2(3)
C32 Fe22 C25 154.5(2)
C30 Fe22 C25 109.22(19)
C23 Fe22 C25 68.79(15)
C27 Fe22 C25 68.46(15)
C31 Fe22 C25 121.9(2)
C26 Fe22 C25 40.23(17)
C24 Fe22 C25 41.00(16)
C24 C23 C27 107.8(3)
C24 C23 C21 125.3(4)
C27 C23 C21 126.8(3)
C24 C23 Fe22 70.0(2)
C27 C23 Fe22 69.4(2)
C21 C23 Fe22 125.3(2)
C23 C24 C25 107.6(4)
C23 C24 Fe22 69.1(2)
C25 C24 Fe22 69.6(2)
C26 C25 C24 108.3(3)
C26 C25 Fe22 69.5(2)
C24 C25 Fe22 69.4(2)
C25 C26 C27 108.6(4)
C25 C26 Fe22 70.2(2)
C27 C26 Fe22 69.4(2)
C26 C27 C23 107.6(3)
C26 C27 Fe22 69.7(2)
C23 C27 Fe22 69.33(19)
C32 C28 C29 106.1(5)
C32 C28 Fe22 70.6(3)
C29 C28 Fe22 69.2(3)
C30 C29 C28 107.2(5)
C30 C29 Fe22 70.8(3)
C28 C29 Fe22 69.3(3)
C31 C30 C29 107.8(6)
C31 C30 Fe22 70.6(3)
C29 C30 Fe22 69.4(3)
C32 C31 C30 110.1(5)
C32 C31 Fe22 70.4(3)
C30 C31 Fe22 70.3(3)
C31 C32 C28 108.8(6)
C31 C32 Fe22 71.0(3)
C28 C32 Fe22 69.5(3)

loop_
_geom_bond_atom_site_label_1
_geom_bond_atom_site_label_2
_geom_bond_distance
Zn1 N8 2.058(3)
Zn1 N4 2.079(3)
Zn1 Br3 2.3829(5)
Zn1 Br2 2.3985(6)
N4 C13 1.494(5)
N4 C5 1.498(5)
N4 C21 1.519(4)
C5 C6 1.540(6)
C6 C7 1.496(6)
C7 N8 1.352(5)
C7 C12 1.399(6)
N8 C9 1.340(5)
C9 C10 1.365(6)
C10 C11 1.380(7)
C11 C12 1.375(6)
C13 C14 1.518(5)
C14 C15B 1.483(11)
C14 C15A 1.496(6)
C15A N16A 1.369(7)
C15A C20A 1.371(6)
N16A C17A 1.347(6)
C17A C18A 1.385(7)
C18A C19A 1.368(7)
C19A C20A 1.387(7)
C15B N16B 1.369(9)
C15B C20B 1.375(9)
N16B C17B 1.367(9)
C17B C18B 1.368(9)
C18B C19B 1.369(9)
C19B C20B 1.376(9)
C21 C23 1.505(5)
Fe22 C29 2.018(5)
Fe22 C28 2.019(5)
Fe22 C32 2.034(5)
Fe22 C30 2.036(4)
Fe22 C23 2.039(3)
Fe22 C27 2.040(3)
Fe22 C31 2.040(5)
Fe22 C26 2.044(4)
Fe22 C24 2.051(4)
Fe22 C25 2.053(4)
C23 C24 1.428(5)
C23 C27 1.438(5)
C24 C25 1.437(6)
C25 C26 1.409(6)
C26 C27 1.425(5)
C28 C32 1.385(9)
C28 C29 1.428(10)
C29 C30 1.379(9)
C30 C31 1.365(7)
C31 C32 1.346(8)
